data_7205555
loop_
_publ_author_name
'McKinnon, Stephen D. J.'
'Gilroy, Joe B.'
'McDonald, Robert'
'Patrick, Brian O.'
'Hicks, Robin G.'

_publ_section_title
;
 Magnetostructural studies of palladium(ii) and platinum(ii) complexes
 of verdazyl radicals
;
_journal_issue 5
_journal_name_full 'Journal of Materials Chemistry'
_journal_page_first 1523
_journal_paper_doi 10.1039/c0jm02560g
_journal_volume 21
_journal_year 2011
_chemical_formula_moiety 'C12 H19 Cl2 N6 O Pd'
_chemical_formula_sum 'C12 H19 Cl2 N6 O Pd'
_chemical_formula_weight 440.63
_chemical_name_systematic
;

?

;
_space_group_IT_number 14
_symmetry_cell_setting monoclinic
_symmetry_space_group_name_Hall '-P 2yn'
_symmetry_space_group_name_H-M 'P 1 21/n 1'
_atom_sites_solution_hydrogens geom
_atom_sites_solution_primary direct
_atom_sites_solution_secondary difmap
_audit_creation_method SHELXL-97
_cell_angle_alpha 90.00
_cell_angle_beta 96.9769(8)
_cell_angle_gamma 90.00
_cell_formula_units_Z 4
_cell_length_a 11.0168(6)
_cell_length_b 10.3045(6)
_cell_length_c 14.9488(9)
_cell_measurement_reflns_used 6731
_cell_measurement_temperature 193(2)
_cell_measurement_theta_max 26.37
_cell_measurement_theta_min 2.18
_cell_volume 1684.46(17)
_computing_cell_refinement 'Bruker SAINT (Bruker, 1997)'
_computing_data_collection 'Bruker SMART (Bruker, 1997)'
_computing_data_reduction 'Bruker SAINT (Bruker, 1997)'
_computing_molecular_graphics 'Bruker SHELXTL (Bruker, 1997)'
_computing_publication_material 'Bruker SHELXTL (Bruker, 1997)'
_computing_structure_refinement 'SHELXL-97 (Sheldrick, 1997)'
_computing_structure_solution 'DIRDIF-96 (Beurskens et al., 1996)'
_diffrn_ambient_temperature 193(2)
_diffrn_detector_area_resol_mean 8.192
_diffrn_measured_fraction_theta_full 1.000
_diffrn_measured_fraction_theta_max 1.000
_diffrn_measurement_device_type 'Bruker PLATFORM diffractometer/SMART 1000 CCD area detector'
_diffrn_measurement_method '\w scans'
_diffrn_radiation_monochromator graphite
_diffrn_radiation_source 'fine-focus sealed tube'
_diffrn_radiation_type MoK\a
_diffrn_radiation_wavelength 0.71073
_diffrn_reflns_av_R_equivalents 0.0199
_diffrn_reflns_av_sigmaI/netI 0.0165
_diffrn_reflns_limit_h_max 13
_diffrn_reflns_limit_h_min -13
_diffrn_reflns_limit_k_max 12
_diffrn_reflns_limit_k_min -12
_diffrn_reflns_limit_l_max 18
_diffrn_reflns_limit_l_min -18
_diffrn_reflns_number 13143
_diffrn_reflns_theta_full 26.39
_diffrn_reflns_theta_max 26.39
_diffrn_reflns_theta_min 2.18
_diffrn_standards_decay_% 0
_diffrn_standards_interval_time 0
_diffrn_standards_number 0
_exptl_absorpt_coefficient_mu 1.429
_exptl_absorpt_correction_T_max 0.7730
_exptl_absorpt_correction_T_min 0.6658
_exptl_absorpt_correction_type multi-scan
_exptl_absorpt_process_details 'SADABS (Sheldrick, 1996)'
_exptl_crystal_colour black
_exptl_crystal_density_diffrn 1.737
_exptl_crystal_density_method 'not measured'
_exptl_crystal_description prism
_exptl_crystal_F_000 884
_exptl_crystal_size_max 0.31
_exptl_crystal_size_mid 0.29
_exptl_crystal_size_min 0.19
_refine_diff_density_max 0.450
_refine_diff_density_min -0.575
_refine_diff_density_rms 0.069
_refine_ls_extinction_method none
_refine_ls_goodness_of_fit_ref 1.070
_refine_ls_hydrogen_treatment constr
_refine_ls_matrix_type full
_refine_ls_number_parameters 200
_refine_ls_number_reflns 3453
_refine_ls_number_restraints 0
_refine_ls_restrained_S_all 1.070
_refine_ls_R_factor_all 0.0211
_refine_ls_R_factor_gt 0.0195
_refine_ls_shift/su_max 0.000
_refine_ls_shift/su_mean 0.000
_refine_ls_structure_factor_coef Fsqd
_refine_ls_weighting_details 'calc w=1/[\s^2^(Fo^2^)+(0.0222P)^2^+1.1961P] where P=(Fo^2^+2Fc^2^)/3'
_refine_ls_weighting_scheme calc
_refine_ls_wR_factor_gt 0.0498
_refine_ls_wR_factor_ref 0.0509
_reflns_number_gt 3234
_reflns_number_total 3453
_reflns_threshold_expression I>2\s(I)
_cod_data_source_file C0JM02560G.TXT
_cod_data_source_block vic0543
_cod_depositor_comments
;
The following automatic conversions were performed:
'_symmetry_cell_setting' value 'Monoclinic' changed to 'monoclinic'
according to '/home/saulius/struct/CIF-dictionaries/cif_core.dic'
dictionary named 'cif_core.dic' version 2.4.1 from 2010-06-29.

Automatic conversion script
Id: cif_fix_enum 1555 2011-01-17 13:19:09Z saulius 
;
_cod_original_sg_symbol_H-M 'P 21/n'
_cod_database_code 7205555

loop_
_symmetry_equiv_pos_as_xyz
'x, y, z'
'-x+1/2, y+1/2, -z+1/2'
'-x, -y, -z'
'x-1/2, -y-1/2, z-1/2'

loop_
_atom_site_label
_atom_site_type_symbol
_atom_site_fract_x
_atom_site_fract_y
_atom_site_fract_z
_atom_site_U_iso_or_equiv
_atom_site_adp_type
_atom_site_occupancy
_atom_site_symmetry_multiplicity
_atom_site_calc_flag
_atom_site_refinement_flags
_atom_site_disorder_assembly
_atom_site_disorder_group
Pd Pd 0.117499(12) 0.144206(13) -0.003185(9) 0.02477(6) Uani 1 1 d . . .
Cl1 Cl 0.06179(6) 0.27243(6) -0.12417(4) 0.04697(14) Uani 1 1 d . . .
Cl2 Cl 0.24566(5) 0.03317(5) -0.08610(3) 0.03793(12) Uani 1 1 d . . .
O O 0.28347(15) -0.20973(16) 0.25291(12) 0.0481(4) Uani 1 1 d . . .
N1 N 0.22895(14) -0.04685(15) 0.15262(11) 0.0268(3) Uani 1 1 d . . .
N2 N 0.14472(13) 0.04498(14) 0.12027(10) 0.0224(3) Uani 1 1 d . . .
N3 N 0.12237(14) -0.08243(15) 0.27650(10) 0.0280(3) Uani 1 1 d . . .
N4 N 0.04716(14) 0.01905(15) 0.25328(10) 0.0262(3) Uani 1 1 d . . .
N11 N -0.00108(14) 0.23488(15) 0.06550(11) 0.0291(3) Uani 1 1 d . . .
N12 N -0.10885(14) 0.24123(16) 0.17979(12) 0.0324(4) Uani 1 1 d . . .
C1 C 0.05962(15) 0.07281(17) 0.17562(12) 0.0227(3) Uani 1 1 d . . .
C2 C 0.21512(18) -0.12088(19) 0.22876(14) 0.0309(4) Uani 1 1 d . . .
C3 C 0.35279(16) -0.03866(19) 0.12185(13) 0.0287(4) Uani 1 1 d . . .
H3 H 0.3488 0.0298 0.0742 0.034 Uiso 1 1 calc R . .
C4 C 0.44573(19) 0.0060(2) 0.19938(15) 0.0390(5) Uani 1 1 d . . .
H4A H 0.4177 0.0870 0.2243 0.047 Uiso 1 1 calc R . .
H4B H 0.5249 0.0203 0.1773 0.047 Uiso 1 1 calc R . .
H4C H 0.4545 -0.0608 0.2464 0.047 Uiso 1 1 calc R . .
C5 C 0.3883(2) -0.1648(2) 0.07931(17) 0.0435(5) Uani 1 1 d . . .
H5A H 0.3261 -0.1876 0.0292 0.052 Uiso 1 1 calc R . .
H5B H 0.3940 -0.2341 0.1245 0.052 Uiso 1 1 calc R . .
H5C H 0.4676 -0.1541 0.0568 0.052 Uiso 1 1 calc R . .
C6 C 0.1124(2) -0.1415(2) 0.36546(14) 0.0377(5) Uani 1 1 d . . .
H6 H 0.1472 -0.2311 0.3655 0.045 Uiso 1 1 calc R . .
C7 C -0.0206(3) -0.1523(3) 0.3797(2) 0.0640(8) Uani 1 1 d . . .
H7A H -0.0644 -0.2037 0.3309 0.077 Uiso 1 1 calc R . .
H7B H -0.0567 -0.0653 0.3798 0.077 Uiso 1 1 calc R . .
H7C H -0.0272 -0.1948 0.4375 0.077 Uiso 1 1 calc R . .
C8 C 0.1885(3) -0.0636(3) 0.43751(16) 0.0569(7) Uani 1 1 d . . .
H8A H 0.2735 -0.0609 0.4245 0.068 Uiso 1 1 calc R . .
H8B H 0.1850 -0.1043 0.4964 0.068 Uiso 1 1 calc R . .
H8C H 0.1563 0.0250 0.4384 0.068 Uiso 1 1 calc R . .
C11 C -0.01910(16) 0.18014(18) 0.14265(13) 0.0262(4) Uani 1 1 d . . .
C12 C -0.0818(2) 0.3361(2) 0.05144(16) 0.0406(5) Uani 1 1 d . . .
H12 H -0.0899 0.3932 0.0012 0.049 Uiso 1 1 calc R . .
C13 C -0.1478(2) 0.3402(2) 0.12175(17) 0.0422(5) Uani 1 1 d . . .
H13 H -0.2104 0.4010 0.1297 0.051 Uiso 1 1 calc R . .
C14 C -0.1636(2) 0.2061(2) 0.26031(15) 0.0424(5) Uani 1 1 d . . .
H14A H -0.2161 0.1298 0.2476 0.051 Uiso 1 1 calc R . .
H14B H -0.2128 0.2787 0.2782 0.051 Uiso 1 1 calc R . .
H14C H -0.0989 0.1860 0.3093 0.051 Uiso 1 1 calc R . .

loop_
_atom_site_aniso_label
_atom_site_aniso_U_11
_atom_site_aniso_U_22
_atom_site_aniso_U_33
_atom_site_aniso_U_23
_atom_site_aniso_U_13
_atom_site_aniso_U_12
Pd 0.02422(8) 0.02821(9) 0.02116(8) 0.00180(5) -0.00012(5) -0.00317(5)
Cl1 0.0536(3) 0.0545(3) 0.0311(3) 0.0163(2) -0.0017(2) 0.0025(3)
Cl2 0.0410(3) 0.0478(3) 0.0265(2) -0.0043(2) 0.0106(2) -0.0027(2)
O 0.0489(9) 0.0444(9) 0.0523(10) 0.0194(8) 0.0112(8) 0.0212(8)
N1 0.0230(7) 0.0288(8) 0.0289(8) 0.0029(6) 0.0045(6) 0.0057(6)
N2 0.0215(7) 0.0228(7) 0.0225(7) -0.0006(6) 0.0008(6) 0.0017(6)
N3 0.0300(8) 0.0285(8) 0.0256(8) 0.0044(6) 0.0032(6) 0.0004(6)
N4 0.0249(7) 0.0284(8) 0.0253(7) -0.0014(6) 0.0032(6) 0.0002(6)
N11 0.0255(8) 0.0290(8) 0.0315(8) 0.0029(6) -0.0022(6) 0.0034(6)
N12 0.0234(8) 0.0339(8) 0.0392(9) -0.0098(7) 0.0013(7) 0.0049(6)
C1 0.0203(8) 0.0234(8) 0.0240(8) -0.0040(7) 0.0009(6) -0.0011(7)
C2 0.0307(10) 0.0298(9) 0.0321(10) 0.0039(8) 0.0030(8) 0.0038(8)
C3 0.0224(9) 0.0331(10) 0.0311(9) -0.0041(8) 0.0053(7) 0.0034(7)
C4 0.0321(11) 0.0401(11) 0.0424(12) -0.0041(9) -0.0053(9) 0.0027(9)
C5 0.0395(12) 0.0446(12) 0.0473(13) -0.0152(10) 0.0085(10) 0.0086(10)
C6 0.0511(13) 0.0354(11) 0.0270(10) 0.0080(8) 0.0063(9) -0.0002(9)
C7 0.0627(17) 0.076(2) 0.0585(17) 0.0239(14) 0.0289(14) -0.0066(14)
C8 0.0834(19) 0.0513(14) 0.0321(12) -0.0014(10) -0.0088(12) 0.0097(13)
C11 0.0209(8) 0.0265(9) 0.0304(9) -0.0053(7) -0.0001(7) 0.0008(7)
C12 0.0346(11) 0.0352(11) 0.0492(13) 0.0057(9) -0.0060(10) 0.0098(9)
C13 0.0308(11) 0.0367(11) 0.0567(14) -0.0050(10) -0.0043(10) 0.0128(9)
C14 0.0323(10) 0.0543(13) 0.0420(12) -0.0140(10) 0.0096(9) 0.0074(10)

loop_
_atom_type_symbol
_atom_type_description
_atom_type_scat_dispersion_real
_atom_type_scat_dispersion_imag
_atom_type_scat_source
C C 0.0033 0.0016 'International Tables Vol C Tables 4.2.6.8 and 6.1.1.4'
H H 0.0000 0.0000 'International Tables Vol C Tables 4.2.6.8 and 6.1.1.4'
N N 0.0061 0.0033 'International Tables Vol C Tables 4.2.6.8 and 6.1.1.4'
O O 0.0106 0.0060 'International Tables Vol C Tables 4.2.6.8 and 6.1.1.4'
Cl Cl 0.1484 0.1585 'International Tables Vol C Tables 4.2.6.8 and 6.1.1.4'
Pd Pd -0.9988 1.0072 'International Tables Vol C Tables 4.2.6.8 and 6.1.1.4'

loop_
_geom_angle_atom_site_label_1
_geom_angle_atom_site_label_2
_geom_angle_atom_site_label_3
_geom_angle
_geom_angle_site_symmetry_1
_geom_angle_site_symmetry_3
_geom_angle_publ_flag
N11 Pd N2 78.91(6) . . ?
N11 Pd Cl1 90.40(5) . . ?
N2 Pd Cl1 169.31(4) . . ?
N11 Pd Cl2 176.92(5) . . ?
N2 Pd Cl2 101.56(4) . . ?
Cl1 Pd Cl2 89.10(2) . . ?
N2 N1 C2 121.95(15) . . ?
N2 N1 C3 117.16(14) . . ?
C2 N1 C3 118.48(15) . . ?
C1 N2 N1 114.81(14) . . ?
C1 N2 Pd 113.47(11) . . ?
N1 N2 Pd 131.63(11) . . ?
N4 N3 C2 124.09(15) . . ?
N4 N3 C6 116.01(15) . . ?
C2 N3 C6 119.33(16) . . ?
C1 N4 N3 115.33(15) . . ?
C11 N11 C12 107.18(17) . . ?
C11 N11 Pd 115.33(12) . . ?
C12 N11 Pd 137.13(15) . . ?
C11 N12 C13 105.97(18) . . ?
C11 N12 C14 128.53(18) . . ?
C13 N12 C14 125.30(18) . . ?
N4 C1 N2 127.40(16) . . ?
N4 C1 C11 120.02(16) . . ?
N2 C1 C11 112.49(15) . . ?
O C2 N3 122.50(18) . . ?
O C2 N1 122.08(18) . . ?
N3 C2 N1 115.36(16) . . ?
N1 C3 C5 111.82(16) . . ?
N1 C3 C4 109.74(15) . . ?
C5 C3 C4 113.20(17) . . ?
N3 C6 C7 109.65(19) . . ?
N3 C6 C8 109.08(18) . . ?
C7 C6 C8 113.7(2) . . ?
N11 C11 N12 110.86(17) . . ?
N11 C11 C1 118.31(16) . . ?
N12 C11 C1 130.76(18) . . ?
C13 C12 N11 107.8(2) . . ?
C12 C13 N12 108.21(18) . . ?

loop_
_geom_bond_atom_site_label_1
_geom_bond_atom_site_label_2
_geom_bond_distance
_geom_bond_site_symmetry_2
_geom_bond_publ_flag
Pd N11 1.9899(16) . ?
Pd N2 2.0993(14) . ?
Pd Cl1 2.2636(5) . ?
Pd Cl2 2.2944(5) . ?
O C2 1.212(2) . ?
N1 N2 1.372(2) . ?
N1 C2 1.394(2) . ?
N1 C3 1.494(2) . ?
N2 C1 1.354(2) . ?
N3 N4 1.353(2) . ?
N3 C2 1.374(3) . ?
N3 C6 1.479(2) . ?
N4 C1 1.308(2) . ?
N11 C11 1.320(2) . ?
N11 C12 1.370(2) . ?
N12 C11 1.347(2) . ?
N12 C13 1.373(3) . ?
N12 C14 1.456(3) . ?
C1 C11 1.454(2) . ?
C3 C5 1.519(3) . ?
C3 C4 1.521(3) . ?
C6 C7 1.510(4) . ?
C6 C8 1.512(3) . ?
C12 C13 1.349(3) . ?

loop_
_geom_torsion_atom_site_label_1
_geom_torsion_atom_site_label_2
_geom_torsion_atom_site_label_3
_geom_torsion_atom_site_label_4
_geom_torsion
_geom_torsion_site_symmetry_1
_geom_torsion_site_symmetry_2
_geom_torsion_site_symmetry_3
_geom_torsion_site_symmetry_4
_geom_torsion_publ_flag
C2 N1 N2 C1 10.5(2) . . . . ?
C3 N1 N2 C1 -151.59(15) . . . . ?
C2 N1 N2 Pd -165.78(14) . . . . ?
C3 N1 N2 Pd 32.2(2) . . . . ?
N11 Pd N2 C1 10.65(12) . . . . ?
Cl1 Pd N2 C1 10.0(3) . . . . ?
Cl2 Pd N2 C1 -166.25(11) . . . . ?
N11 Pd N2 N1 -173.06(16) . . . . ?
Cl1 Pd N2 N1 -173.68(16) . . . . ?
Cl2 Pd N2 N1 10.05(15) . . . . ?
C2 N3 N4 C1 6.7(3) . . . . ?
C6 N3 N4 C1 178.00(16) . . . . ?
N2 Pd N11 C11 -10.14(13) . . . . ?
Cl1 Pd N11 C11 169.75(13) . . . . ?
Cl2 Pd N11 C11 89.1(9) . . . . ?
N2 Pd N11 C12 177.8(2) . . . . ?
Cl1 Pd N11 C12 -2.3(2) . . . . ?
Cl2 Pd N11 C12 -83.0(9) . . . . ?
N3 N4 C1 N2 -5.6(3) . . . . ?
N3 N4 C1 C11 178.12(15) . . . . ?
N1 N2 C1 N4 -2.7(3) . . . . ?
Pd N2 C1 N4 174.29(14) . . . . ?
N1 N2 C1 C11 173.83(14) . . . . ?
Pd N2 C1 C11 -9.22(18) . . . . ?
N4 N3 C2 O 177.59(19) . . . . ?
C6 N3 C2 O 6.6(3) . . . . ?
N4 N3 C2 N1 0.4(3) . . . . ?
C6 N3 C2 N1 -170.62(17) . . . . ?
N2 N1 C2 O 173.38(19) . . . . ?
C3 N1 C2 O -24.8(3) . . . . ?
N2 N1 C2 N3 -9.4(3) . . . . ?
C3 N1 C2 N3 152.41(17) . . . . ?
N2 N1 C3 C5 -124.73(18) . . . . ?
C2 N1 C3 C5 72.6(2) . . . . ?
N2 N1 C3 C4 108.80(18) . . . . ?
C2 N1 C3 C4 -53.9(2) . . . . ?
N4 N3 C6 C7 42.0(3) . . . . ?
C2 N3 C6 C7 -146.3(2) . . . . ?
N4 N3 C6 C8 -83.1(2) . . . . ?
C2 N3 C6 C8 88.6(2) . . . . ?
C12 N11 C11 N12 0.2(2) . . . . ?
Pd N11 C11 N12 -174.17(12) . . . . ?
C12 N11 C11 C1 -177.20(16) . . . . ?
Pd N11 C11 C1 8.5(2) . . . . ?
C13 N12 C11 N11 -0.3(2) . . . . ?
C14 N12 C11 N11 174.63(19) . . . . ?
C13 N12 C11 C1 176.62(19) . . . . ?
C14 N12 C11 C1 -8.4(3) . . . . ?
N4 C1 C11 N11 177.69(16) . . . . ?
N2 C1 C11 N11 0.9(2) . . . . ?
N4 C1 C11 N12 0.9(3) . . . . ?
N2 C1 C11 N12 -175.84(18) . . . . ?
C11 N11 C12 C13 0.1(2) . . . . ?
Pd N11 C12 C13 172.52(16) . . . . ?
N11 C12 C13 N12 -0.2(3) . . . . ?
C11 N12 C13 C12 0.3(2) . . . . ?
C14 N12 C13 C12 -174.8(2) . . . . ?
